data_4037801
loop_
_publ_author_name
'Patel, Dinesh G.'
'Mitchell, Travis B.'
'Myers, Shea Douglas'
'Carter, Dorothy A.'
'Novak, Frank A.'

_publ_section_title
;
 A Suzuki Approach to Quinone Based Diarylethene Photochromes.
;
_journal_name_full 'The Journal of organic chemistry'
_journal_paper_doi 10.1021/acs.joc.9b02632
_journal_year 2020
_chemical_absolute_configuration ad
_chemical_formula_moiety 'C22 H14 O6 S2'
_chemical_formula_sum 'C22 H14 O6 S2'
_chemical_formula_weight 438.45
_space_group_crystal_system orthorhombic
_space_group_IT_number 33
_space_group_name_Hall 'P 2c -2n'
_space_group_name_H-M_alt 'P n a 21'
_atom_sites_solution_hydrogens mixed
_atom_sites_solution_primary dual
_audit_creation_date 2019-09-01
_audit_creation_method
;
Olex2 1.3-alpha
(compiled 2019.08.16 svn.r3652 for OlexSys, GUI svn.r5895)
;
_cell_angle_alpha 90
_cell_angle_beta 90
_cell_angle_gamma 90
_cell_formula_units_Z 4
_cell_length_a 24.614(7)
_cell_length_b 11.524(3)
_cell_length_c 7.454(2)
_cell_measurement_reflns_used 4027
_cell_measurement_temperature 100.0
_cell_measurement_theta_max 13.303
_cell_measurement_theta_min 2.642
_cell_volume 2114.3(10)
_computing_cell_refinement 'SAINT V8.38A (Bruker, 2016)'
_computing_data_reduction 'SAINT V8.38A (Bruker, 2016)'
_computing_molecular_graphics 'Olex2 1.3-alpha (Dolomanov et al., 2009)'
_computing_publication_material 'Olex2 1.3-alpha (Dolomanov et al., 2009)'
_computing_structure_refinement 'ShelXL 2018/3 (Sheldrick, 2015)'
_computing_structure_solution 'ShelXT 2018/3 (Sheldrick, 2015)'
_diffrn_ambient_temperature 100.0
_diffrn_measured_fraction_theta_full 1.000
_diffrn_measured_fraction_theta_max 1.000
_diffrn_measurement_device_type 'Hubris three-circle diffractometer, Dectris Pilatus3X 1M (CdTe)'
_diffrn_measurement_method '\f and \k scans'
_diffrn_radiation_type synchrotron
_diffrn_radiation_wavelength 0.41328
_diffrn_reflns_av_R_equivalents 0.0908
_diffrn_reflns_av_unetI/netI 0.0549
_diffrn_reflns_Laue_measured_fraction_full 1.000
_diffrn_reflns_Laue_measured_fraction_max 1.000
_diffrn_reflns_limit_h_max 30
_diffrn_reflns_limit_h_min -30
_diffrn_reflns_limit_k_max 14
_diffrn_reflns_limit_k_min -14
_diffrn_reflns_limit_l_max 9
_diffrn_reflns_limit_l_min -9
_diffrn_reflns_number 43214
_diffrn_reflns_point_group_measured_fraction_full 1.000
_diffrn_reflns_point_group_measured_fraction_max 1.000
_diffrn_reflns_theta_full 14.357
_diffrn_reflns_theta_max 14.968
_diffrn_reflns_theta_min 1.134
_diffrn_standards_number 0
_exptl_absorpt_coefficient_mu 0.062
_exptl_absorpt_correction_T_max 0.6778
_exptl_absorpt_correction_T_min 0.5762
_exptl_absorpt_correction_type multi-scan
_exptl_absorpt_process_details
'SADABS-2016/2 (Bruker,2016/2) was used for absorption correction. wR2(int) was 0.1099 before and 0.0686 after correction. The Ratio of minimum to maximum transmission is 0.8501. The \l/2 correction factor is Not present.'
_exptl_crystal_colour 'clear yellow'
_exptl_crystal_colour_lustre clear
_exptl_crystal_colour_primary yellow
_exptl_crystal_density_diffrn 1.377
_exptl_crystal_description plate
_exptl_crystal_F_000 904
_exptl_crystal_size_max 0.06
_exptl_crystal_size_mid 0.02
_exptl_crystal_size_min 0.01
_refine_diff_density_max 0.523
_refine_diff_density_min -0.397
_refine_diff_density_rms 0.073
_refine_ls_abs_structure_details
;
 Refined as an inversion twin.
;
_refine_ls_abs_structure_Flack 0.1(4)
_refine_ls_extinction_coef 0.042(6)
_refine_ls_extinction_expression Fc^*^=kFc[1+0.001xFc^2^\l^3^/sin(2\q)]^-1/4^
_refine_ls_extinction_method 'SHELXL-2018/3 (Sheldrick 2018)'
_refine_ls_goodness_of_fit_ref 1.057
_refine_ls_hydrogen_treatment mixed
_refine_ls_matrix_type full
_refine_ls_number_parameters 281
_refine_ls_number_reflns 4320
_refine_ls_number_restraints 3
_refine_ls_restrained_S_all 1.057
_refine_ls_R_factor_all 0.0569
_refine_ls_R_factor_gt 0.0475
_refine_ls_shift/su_max 0.000
_refine_ls_shift/su_mean 0.000
_refine_ls_structure_factor_coef Fsqd
_refine_ls_weighting_details 'w=1/[\s^2^(Fo^2^)+(0.0622P)^2^+0.8370P] where P=(Fo^2^+2Fc^2^)/3'
_refine_ls_weighting_scheme calc
_refine_ls_wR_factor_gt 0.1155
_refine_ls_wR_factor_ref 0.1217
_reflns_Friedel_coverage 0.851
_reflns_Friedel_fraction_full 1.000
_reflns_Friedel_fraction_max 1.000
_reflns_number_gt 3797
_reflns_number_total 4320
_reflns_threshold_expression 'I > 2\s(I)'
_cod_data_source_file jo9b02632_si_002.cif
_cod_data_source_block dgp_4_113
_cod_original_cell_volume 2114.3(11)
_cod_database_code 4037801
_shelx_shelxl_version_number 2018/3
_shelx_space_group_comment
;
The symmetry employed for this shelxl refinement is uniquely defined
by the following loop, which should always be used as a source of
symmetry information in preference to the above space-group names.
They are only intended as comments.
;
_shelx_estimated_absorpt_t_max 0.999
_shelx_estimated_absorpt_t_min 0.996
_olex2_refinement_description
;
1. Twinned data refinement
 Scales: 0.9(4)
 0.1(4)
2. Fixed Uiso
 At 1.2 times of:
  All C(H) groups, All O(H) groups
 At 1.5 times of:
  All C(H,H,H) groups
3. Restrained distances
 O5-H5 = O6-H6
 0.84 with sigma of 0.02
4.a Aromatic/amide H refined with riding coordinates:
 C5(H5A), C6(H6A), C7(H7), C8(H8), C12(H12), C18(H18)
4.b Idealised Me refined as rotating group:
 C16(H16A,H16B,H16C), C22(H22A,H22B,H22C)
;
_olex2_submission_special_instructions 'No special instructions were received'

loop_
_space_group_symop_operation_xyz
'x, y, z'
'-x, -y, z+1/2'
'x+1/2, -y+1/2, z'
'-x+1/2, y+1/2, z+1/2'

loop_
_atom_site_label
_atom_site_type_symbol
_atom_site_fract_x
_atom_site_fract_y
_atom_site_fract_z
_atom_site_U_iso_or_equiv
_atom_site_adp_type
_atom_site_occupancy
_atom_site_site_symmetry_order
_atom_site_calc_flag
_atom_site_refinement_flags_posn
_atom_site_refinement_flags_adp
S1 S 0.30014(5) 0.26380(10) 0.28661(17) 0.0349(3) Uani 1 1 d . .
S2 S 0.45738(4) 0.29140(10) 0.72241(17) 0.0345(3) Uani 1 1 d . .
O1 O 0.27644(13) 0.6816(3) 0.3034(5) 0.0413(8) Uani 1 1 d . .
O2 O 0.46690(13) 0.7130(3) 0.6362(6) 0.0429(8) Uani 1 1 d . .
O3 O 0.16356(12) 0.3516(3) 0.5232(5) 0.0377(8) Uani 1 1 d . .
O4 O 0.59417(12) 0.3861(3) 0.4919(5) 0.0368(7) Uani 1 1 d . .
O5 O 0.18987(13) 0.1844(3) 0.3917(5) 0.0385(8) Uani 1 1 d D .
H5 H 0.1595(14) 0.168(5) 0.425(8) 0.046 Uiso 1 1 d D U
O6 O 0.56835(13) 0.2185(3) 0.6226(5) 0.0411(8) Uani 1 1 d D .
H6 H 0.6005(13) 0.208(5) 0.588(8) 0.049 Uiso 1 1 d D U
C1 C 0.31676(17) 0.6883(4) 0.3984(7) 0.0339(10) Uani 1 1 d . .
C2 C 0.34880(16) 0.5816(4) 0.4411(6) 0.0304(9) Uani 1 1 d . .
C3 C 0.39710(16) 0.5894(4) 0.5300(6) 0.0309(9) Uani 1 1 d . .
C4 C 0.42043(18) 0.7061(4) 0.5775(7) 0.0341(10) Uani 1 1 d . .
C5 C 0.4012(2) 0.9152(4) 0.6339(8) 0.0475(13) Uani 1 1 d . .
H5A H 0.435837 0.922364 0.689199 0.057 Uiso 1 1 calc R U
C6 C 0.3665(2) 1.0088(5) 0.6265(9) 0.0535(14) Uani 1 1 d . .
H6A H 0.377233 1.080773 0.677648 0.064 Uiso 1 1 calc R U
C7 C 0.3159(2) 0.9990(4) 0.5450(8) 0.0498(14) Uani 1 1 d . .
H7 H 0.291923 1.063535 0.543105 0.060 Uiso 1 1 calc R U
C8 C 0.3006(2) 0.8966(4) 0.4676(8) 0.0435(12) Uani 1 1 d . .
H8 H 0.266561 0.891391 0.408224 0.052 Uiso 1 1 calc R U
C9 C 0.33428(19) 0.8001(4) 0.4746(7) 0.0357(10) Uani 1 1 d . .
C10 C 0.38490(19) 0.8094(4) 0.5587(7) 0.0357(10) Uani 1 1 d . .
C11 C 0.32266(16) 0.4705(4) 0.3900(6) 0.0309(9) Uani 1 1 d . .
C12 C 0.26777(16) 0.4492(4) 0.4407(6) 0.0320(9) Uani 1 1 d . .
H12 H 0.245489 0.505018 0.498940 0.038 Uiso 1 1 calc R U
C13 C 0.25065(17) 0.3409(4) 0.3972(6) 0.0329(9) Uani 1 1 d . .
C14 C 0.19704(18) 0.2932(4) 0.4431(7) 0.0335(10) Uani 1 1 d . .
C15 C 0.34569(17) 0.3765(4) 0.3029(7) 0.0327(9) Uani 1 1 d . .
C16 C 0.40176(18) 0.3594(4) 0.2303(7) 0.0369(10) Uani 1 1 d . .
H16A H 0.425518 0.330215 0.325694 0.055 Uiso 1 1 calc R U
H16B H 0.415838 0.433593 0.185947 0.055 Uiso 1 1 calc R U
H16C H 0.400673 0.303184 0.131742 0.055 Uiso 1 1 calc R U
C17 C 0.42885(17) 0.4874(4) 0.5871(6) 0.0313(9) Uani 1 1 d . .
C18 C 0.48442(17) 0.4709(4) 0.5412(6) 0.0303(9) Uani 1 1 d . .
H18 H 0.505004 0.525772 0.474747 0.036 Uiso 1 1 calc R U
C19 C 0.50525(18) 0.3685(4) 0.6019(7) 0.0340(10) Uani 1 1 d . .
C20 C 0.55947(18) 0.3244(4) 0.5674(7) 0.0348(10) Uani 1 1 d . .
C21 C 0.40875(17) 0.3968(4) 0.6900(6) 0.0327(10) Uani 1 1 d . .
C22 C 0.35368(17) 0.3818(4) 0.7693(7) 0.0366(10) Uani 1 1 d . .
H22A H 0.332700 0.327206 0.696083 0.055 Uiso 1 1 calc R U
H22B H 0.335018 0.456930 0.772331 0.055 Uiso 1 1 calc R U
H22C H 0.357059 0.351479 0.891574 0.055 Uiso 1 1 calc R U

loop_
_atom_site_aniso_label
_atom_site_aniso_U_11
_atom_site_aniso_U_22
_atom_site_aniso_U_33
_atom_site_aniso_U_23
_atom_site_aniso_U_13
_atom_site_aniso_U_12
S1 0.0269(5) 0.0337(5) 0.0440(6) -0.0002(5) -0.0012(5) -0.0028(4)
S2 0.0236(5) 0.0364(5) 0.0435(6) 0.0036(5) -0.0031(5) -0.0026(4)
O1 0.0265(16) 0.0405(17) 0.057(2) 0.0074(16) -0.0065(16) 0.0004(13)
O2 0.0281(17) 0.0409(18) 0.060(2) -0.0057(16) -0.0058(16) -0.0066(14)
O3 0.0205(15) 0.0405(18) 0.052(2) 0.0014(15) -0.0012(14) -0.0018(13)
O4 0.0231(15) 0.0351(16) 0.052(2) 0.0012(14) -0.0017(14) 0.0007(13)
O5 0.0263(16) 0.0393(18) 0.050(2) 0.0001(15) 0.0002(15) -0.0100(13)
O6 0.0249(16) 0.0368(17) 0.062(2) 0.0067(15) 0.0043(16) 0.0034(14)
C1 0.023(2) 0.037(2) 0.041(3) 0.0047(19) 0.005(2) -0.0018(18)
C2 0.0182(18) 0.036(2) 0.037(2) 0.0029(19) 0.0030(17) -0.0021(16)
C3 0.0195(19) 0.035(2) 0.038(2) -0.0005(19) 0.0037(17) -0.0031(17)
C4 0.023(2) 0.037(2) 0.042(3) 0.000(2) 0.0044(19) -0.0049(18)
C5 0.042(3) 0.038(3) 0.062(3) -0.001(2) 0.007(3) -0.008(2)
C6 0.056(3) 0.034(3) 0.071(4) 0.001(3) 0.012(3) -0.005(2)
C7 0.055(3) 0.030(2) 0.064(4) 0.009(2) 0.017(3) 0.005(2)
C8 0.036(3) 0.039(3) 0.056(3) 0.012(2) 0.013(2) 0.006(2)
C9 0.029(2) 0.035(2) 0.043(3) 0.005(2) 0.008(2) -0.0019(18)
C10 0.030(2) 0.035(2) 0.042(3) 0.001(2) 0.009(2) -0.0064(18)
C11 0.0191(19) 0.038(2) 0.035(2) 0.0038(18) -0.0042(17) -0.0004(16)
C12 0.021(2) 0.036(2) 0.038(2) 0.0010(19) -0.0019(18) -0.0005(17)
C13 0.023(2) 0.036(2) 0.039(2) 0.0048(19) -0.0011(19) -0.0034(17)
C14 0.024(2) 0.036(2) 0.041(3) 0.004(2) -0.0044(19) -0.0036(17)
C15 0.022(2) 0.034(2) 0.041(2) 0.003(2) -0.0070(19) -0.0022(16)
C16 0.025(2) 0.040(2) 0.046(3) -0.001(2) 0.003(2) 0.0018(17)
C17 0.0205(19) 0.036(2) 0.037(2) -0.0021(18) -0.0019(17) -0.0051(17)
C18 0.0179(19) 0.033(2) 0.040(2) -0.0013(19) -0.0007(17) -0.0016(16)
C19 0.024(2) 0.035(2) 0.043(3) -0.0015(19) -0.0017(19) -0.0025(18)
C20 0.024(2) 0.036(2) 0.044(3) -0.002(2) -0.003(2) -0.0003(18)
C21 0.023(2) 0.036(2) 0.039(3) -0.0003(19) -0.0027(18) -0.0032(18)
C22 0.023(2) 0.048(3) 0.038(3) 0.003(2) -0.0013(19) -0.0051(18)

loop_
_atom_type_symbol
_atom_type_description
_atom_type_scat_dispersion_real
_atom_type_scat_dispersion_imag
_atom_type_scat_source
C C -0.0001 0.0005 'International Tables Vol C Tables 4.2.6.8 and 6.1.1.4'
H H 0.0000 0.0000 'International Tables Vol C Tables 4.2.6.8 and 6.1.1.4'
O O 0.0017 0.0018 'International Tables Vol C Tables 4.2.6.8 and 6.1.1.4'
S S 0.0444 0.0408 'International Tables Vol C Tables 4.2.6.8 and 6.1.1.4'

loop_
_geom_angle_atom_site_label_1
_geom_angle_atom_site_label_2
_geom_angle_atom_site_label_3
_geom_angle
C13 S1 C15 92.2(2)
C21 S2 C19 92.2(2)
C14 O5 H5 105(4)
C20 O6 H6 102(4)
O1 C1 C2 120.0(4)
O1 C1 C9 121.1(4)
C9 C1 C2 118.9(4)
C3 C2 C1 120.6(4)
C3 C2 C11 124.1(4)
C11 C2 C1 115.2(4)
C2 C3 C4 120.4(4)
C2 C3 C17 123.3(4)
C17 C3 C4 116.2(4)
O2 C4 C3 119.9(4)
O2 C4 C10 122.1(4)
C10 C4 C3 118.0(4)
C6 C5 H5A 120.4
C6 C5 C10 119.2(5)
C10 C5 H5A 120.4
C5 C6 H6A 119.7
C5 C6 C7 120.6(5)
C7 C6 H6A 119.7
C6 C7 H7 119.9
C8 C7 C6 120.1(5)
C8 C7 H7 119.9
C7 C8 H8 119.6
C7 C8 C9 120.8(5)
C9 C8 H8 119.6
C8 C9 C1 120.8(5)
C8 C9 C10 119.2(5)
C10 C9 C1 120.0(4)
C5 C10 C4 119.5(5)
C9 C10 C4 120.4(4)
C9 C10 C5 120.0(5)
C12 C11 C2 119.5(4)
C15 C11 C2 128.2(4)
C15 C11 C12 112.2(4)
C11 C12 H12 123.5
C13 C12 C11 112.9(4)
C13 C12 H12 123.5
C12 C13 S1 111.7(3)
C12 C13 C14 124.6(4)
C14 C13 S1 123.7(4)
O3 C14 O5 125.1(4)
O3 C14 C13 120.9(4)
O5 C14 C13 114.0(4)
C11 C15 S1 110.9(3)
C11 C15 C16 130.6(4)
C16 C15 S1 118.4(3)
C15 C16 H16A 109.5
C15 C16 H16B 109.5
C15 C16 H16C 109.5
H16A C16 H16B 109.5
H16A C16 H16C 109.5
H16B C16 H16C 109.5
C18 C17 C3 123.2(4)
C21 C17 C3 124.8(4)
C21 C17 C18 112.0(4)
C17 C18 H18 123.3
C19 C18 C17 113.4(4)
C19 C18 H18 123.3
C18 C19 S2 111.2(3)
C18 C19 C20 126.1(4)
C20 C19 S2 122.6(3)
O4 C20 O6 124.1(4)
O4 C20 C19 120.7(4)
O6 C20 C19 115.2(4)
C17 C21 S2 111.1(3)
C17 C21 C22 129.2(4)
C22 C21 S2 119.7(3)
C21 C22 H22A 109.5
C21 C22 H22B 109.5
C21 C22 H22C 109.5
H22A C22 H22B 109.5
H22A C22 H22C 109.5
H22B C22 H22C 109.5

loop_
_geom_bond_atom_site_label_1
_geom_bond_atom_site_label_2
_geom_bond_distance
S1 C13 1.718(5)
S1 C15 1.720(4)
S2 C19 1.727(5)
S2 C21 1.723(5)
O1 C1 1.222(6)
O2 C4 1.227(5)
O3 C14 1.220(6)
O4 C20 1.246(6)
O5 H5 0.81(3)
O5 C14 1.323(6)
O6 H6 0.84(3)
O6 C20 1.306(6)
C1 C2 1.495(6)
C1 C9 1.473(7)
C2 C3 1.364(6)
C2 C11 1.483(6)
C3 C4 1.504(6)
C3 C17 1.474(6)
C4 C10 1.484(6)
C5 H5A 0.9500
C5 C6 1.377(8)
C5 C10 1.401(7)
C6 H6A 0.9500
C6 C7 1.391(9)
C7 H7 0.9500
C7 C8 1.366(8)
C8 H8 0.9500
C8 C9 1.387(6)
C9 C10 1.399(7)
C11 C12 1.424(6)
C11 C15 1.384(7)
C12 H12 0.9500
C12 C13 1.357(6)
C13 C14 1.470(6)
C15 C16 1.496(6)
C16 H16A 0.9800
C16 H16B 0.9800
C16 H16C 0.9800
C17 C18 1.423(6)
C17 C21 1.387(6)
C18 H18 0.9500
C18 C19 1.364(6)
C19 C20 1.451(6)
C21 C22 1.489(6)
C22 H22A 0.9800
C22 H22B 0.9800
C22 H22C 0.9800

loop_
_geom_hbond_atom_site_label_D
_geom_hbond_atom_site_label_H
_geom_hbond_atom_site_label_A
_geom_hbond_distance_DH
_geom_hbond_distance_HA
_geom_hbond_distance_DA
_geom_hbond_angle_DHA
_geom_hbond_site_symmetry_A
_geom_hbond_publ_flag
O5 H5 O4 0.81(3) 1.80(3) 2.601(4) 173(6) 3_455 yes
O6 H6 O3 0.84(3) 1.76(3) 2.587(4) 166(6) 3 yes

loop_
_geom_torsion_atom_site_label_1
_geom_torsion_atom_site_label_2
_geom_torsion_atom_site_label_3
_geom_torsion_atom_site_label_4
_geom_torsion
S1 C13 C14 O3 179.4(4)
S1 C13 C14 O5 0.0(6)
S2 C19 C20 O4 -174.5(4)
S2 C19 C20 O6 4.8(6)
O1 C1 C2 C3 172.7(4)
O1 C1 C2 C11 -10.9(6)
O1 C1 C9 C8 11.5(7)
O1 C1 C9 C10 -169.8(4)
O2 C4 C10 C5 -9.7(7)
O2 C4 C10 C9 173.5(5)
C1 C2 C3 C4 -3.4(6)
C1 C2 C3 C17 175.7(4)
C1 C2 C11 C12 -49.4(6)
C1 C2 C11 C15 134.3(5)
C1 C9 C10 C4 -2.2(7)
C1 C9 C10 C5 -179.0(5)
C2 C1 C9 C8 -167.7(4)
C2 C1 C9 C10 11.0(7)
C2 C3 C4 O2 -170.6(4)
C2 C3 C4 C10 12.1(6)
C2 C3 C17 C18 126.0(5)
C2 C3 C17 C21 -53.8(7)
C2 C11 C12 C13 -175.2(4)
C2 C11 C15 S1 176.0(4)
C2 C11 C15 C16 -2.1(8)
C3 C2 C11 C12 126.9(5)
C3 C2 C11 C15 -49.4(7)
C3 C4 C10 C5 167.6(5)
C3 C4 C10 C9 -9.2(7)
C3 C17 C18 C19 -177.5(4)
C3 C17 C21 S2 177.9(4)
C3 C17 C21 C22 -1.9(8)
C4 C3 C17 C18 -54.8(6)
C4 C3 C17 C21 125.4(5)
C5 C6 C7 C8 -1.5(9)
C6 C5 C10 C4 -175.7(5)
C6 C5 C10 C9 1.1(8)
C6 C7 C8 C9 2.3(8)
C7 C8 C9 C1 177.2(5)
C7 C8 C9 C10 -1.5(8)
C8 C9 C10 C4 176.5(4)
C8 C9 C10 C5 -0.3(7)
C9 C1 C2 C3 -8.1(6)
C9 C1 C2 C11 168.3(4)
C10 C5 C6 C7 -0.3(9)
C11 C2 C3 C4 -179.6(4)
C11 C2 C3 C17 -0.5(7)
C11 C12 C13 S1 -2.0(5)
C11 C12 C13 C14 176.2(4)
C12 C11 C15 S1 -0.5(5)
C12 C11 C15 C16 -178.7(5)
C12 C13 C14 O3 1.3(7)
C12 C13 C14 O5 -178.0(4)
C13 S1 C15 C11 -0.5(4)
C13 S1 C15 C16 177.9(4)
C15 S1 C13 C12 1.5(4)
C15 S1 C13 C14 -176.8(4)
C15 C11 C12 C13 1.7(6)
C17 C3 C4 O2 10.3(7)
C17 C3 C4 C10 -167.0(4)
C17 C18 C19 S2 -1.6(5)
C17 C18 C19 C20 176.1(4)
C18 C17 C21 S2 -1.9(5)
C18 C17 C21 C22 178.2(5)
C18 C19 C20 O4 8.1(8)
C18 C19 C20 O6 -172.7(5)
C19 S2 C21 C17 0.9(4)
C19 S2 C21 C22 -179.2(4)
C21 S2 C19 C18 0.4(4)
C21 S2 C19 C20 -177.4(4)
C21 C17 C18 C19 2.3(6)

loop_
_twin_individual_id
_twin_individual_mass_fraction_refined
1 0.9(4)
2 0.1(4)
